data_2241964
loop_
_publ_author_name
'Chygorin, Eduard'
'Smal, Yuri'
'Omelchenko, Irina V.'

_publ_section_title
;
 Crystal structure of
 bis(bis{\m~3~-3-methyl-3-[(4-nitro-2-oxidobenzylidene)amino]propane-1,3-diolato}tris[chlorido(dimethyl
 sulfoxide)iron(III)]) dimethyl sulfoxide heptasolvate dihydrate
;
_journal_coeditor_code BG2596
_journal_issue 12
_journal_name_full 'Acta Crystallographica Section E'
_journal_page_first 1848
_journal_page_last 1851
_journal_paper_doi 10.1107/S2056989016018508
_journal_volume 72
_journal_year 2016
_chemical_formula_iupac '[Fe3 (C11 H11 N2 O5)2 Cl3 (C2 H6 O S)3]2, 7C2 H6 O S, 2H2 O'
_chemical_formula_moiety '2(C28 H40 Cl3 Fe3 N4 O13 S3), 7(C2 H6 O S), 2(H2 O)'
_chemical_formula_sum 'C70 H126 Cl6 Fe6 N8 O35 S13'
_chemical_formula_weight 2604.36
_chemical_name_systematic
;Bis(bis{\m~3~-3-methyl-3-[(4-nitro-2-oxidobenzylidene)amino]propane-1,3-diolato}tris[chlorido(dimethyl sulfoxide)iron(III)]) dimethyl sulfoxide
heptasolvate dihydrate
;
_space_group_crystal_system triclinic
_space_group_IT_number 2
_space_group_name_Hall '-P 1'
_space_group_name_H-M_alt 'P -1'
_symmetry_space_group_name_Hall '-P 1'
_symmetry_space_group_name_H-M 'P -1'
_atom_sites_solution_hydrogens mixed
_audit_creation_method
;
Olex2 1.2
(compiled 2016.02.19 svn.r3266 for OlexSys, GUI svn.r5155)
;
_cell_angle_alpha 94.005(5)
_cell_angle_beta 105.839(6)
_cell_angle_gamma 103.952(6)
_cell_formula_units_Z 1
_cell_length_a 11.4286(7)
_cell_length_b 12.7227(8)
_cell_length_c 20.1915(12)
_cell_measurement_reflns_used 2112
_cell_measurement_temperature 100
_cell_measurement_theta_max 28.9198
_cell_measurement_theta_min 2.7912
_cell_volume 2712.0(3)
_computing_cell_refinement
;
CrysAlis PRO (Agilent, 2012)
;
_computing_data_collection
;
CrysAlis PRO (Agilent, 2012)
;
_computing_data_reduction
;
CrysAlis PRO (Agilent, 2012)
;
_computing_molecular_graphics
;
OLEX2 (Dolomanov <i>et al.</i>,  2009)
;
_computing_publication_material
;
OLEX2 (Dolomanov <i>et al.</i>,  2009)
;
_computing_structure_refinement
;
SHELXL2014 (Sheldrick, 2015)
;
_computing_structure_solution
;
SHELXS97 (Sheldrick, 2008)
;
_diffrn_ambient_temperature 100.0
_diffrn_detector_area_resol_mean 16.1827
_diffrn_measured_fraction_theta_full 0.999
_diffrn_measured_fraction_theta_max 0.847
_diffrn_measurement_device 'four-circle diffractometer'
_diffrn_measurement_device_type 'Agilent Xcalibur Sapphire3'
_diffrn_measurement_method '\w scans'
_diffrn_radiation_monochromator graphite
_diffrn_radiation_type MoK\a
_diffrn_radiation_wavelength 0.71073
_diffrn_reflns_av_R_equivalents 0.0847
_diffrn_reflns_limit_h_max 15
_diffrn_reflns_limit_h_min -11
_diffrn_reflns_limit_k_max 15
_diffrn_reflns_limit_k_min -14
_diffrn_reflns_limit_l_max 27
_diffrn_reflns_limit_l_min -26
_diffrn_reflns_number 21211
_diffrn_reflns_theta_full 25.242
_diffrn_reflns_theta_max 28.984
_diffrn_reflns_theta_min 2.797
_exptl_absorpt_coefficient_mu 1.257
_exptl_absorpt_correction_T_max 1.00000
_exptl_absorpt_correction_T_min 0.98472
_exptl_absorpt_correction_type multi-scan
_exptl_absorpt_process_details
;
(CrysAlis PRO; Agilent, 2012)
;
_exptl_crystal_colour 'metallic dark red'
_exptl_crystal_density_diffrn 1.595
_exptl_crystal_description block
_exptl_crystal_F_000 1348
_exptl_crystal_size_max 0.4
_exptl_crystal_size_mid 0.4
_exptl_crystal_size_min 0.4
_refine_diff_density_max 0.960
_refine_diff_density_min -0.786
_refine_ls_extinction_method none
_refine_ls_goodness_of_fit_ref 0.988
_refine_ls_hydrogen_treatment constr
_refine_ls_matrix_type full
_refine_ls_number_parameters 697
_refine_ls_number_reflns 12221
_refine_ls_number_restraints 150
_refine_ls_restrained_S_all 0.986
_refine_ls_R_factor_all 0.1824
_refine_ls_R_factor_gt 0.0811
_refine_ls_shift/su_max 0.000
_refine_ls_shift/su_mean 0.000
_refine_ls_structure_factor_coef Fsqd
_refine_ls_weighting_details 'w=1/[\s^2^(Fo^2^)+(0.0472P)^2^] where P=(Fo^2^+2Fc^2^)/3'
_refine_ls_weighting_scheme calc
_refine_ls_wR_factor_gt 0.1273
_refine_ls_wR_factor_ref 0.1634
_reflns_number_gt 6081
_reflns_number_total 12221
_reflns_threshold_expression 'I > 2\s(I)'
_cod_data_source_file bg2596sup1.cif
_cod_data_source_block I
_cod_database_code 2241964
_shelx_space_group_comment
;
The symmetry employed for this shelxl refinement is uniquely defined
by the following loop, which should always be used as a source of
symmetry information in preference to the above space-group names.
They are only intended as comments.
;
_shelx_estimated_absorpt_t_min 0.633
_shelx_estimated_absorpt_t_max 0.633

loop_
_space_group_symop_operation_xyz
'x, y, z'
'-x, -y, -z'

loop_
_atom_site_type_symbol
_atom_site_label
_atom_site_fract_x
_atom_site_fract_y
_atom_site_fract_z
_atom_site_U_iso_or_equiv
_atom_site_adp_type
_atom_site_calc_flag
_atom_site_occupancy
_atom_site_disorder_assembly
_atom_site_disorder_group
S S4 0.51353(18) 0.00966(16) 0.15206(10) 0.0340(5) Uani d 1 . .
O O14 0.3925(4) -0.0478(4) 0.1641(3) 0.0435(15) Uani d 1 . .
C C29 0.4752(7) 0.0883(6) 0.0847(3) 0.0354(19) Uani d 1 . .
H H29A 0.5490 0.1152 0.0686 0.053 Uiso calc 1 . .
H H29B 0.4501 0.1506 0.1022 0.053 Uiso calc 1 . .
H H29C 0.4051 0.0427 0.0459 0.053 Uiso calc 1 . .
C C30 0.5565(7) -0.0887(5) 0.1037(4) 0.042(2) Uani d 1 . .
H H30A 0.6327 -0.0531 0.0918 0.062 Uiso calc 1 . .
H H30B 0.4873 -0.1209 0.0610 0.062 Uiso calc 1 . .
H H30C 0.5732 -0.1463 0.1317 0.062 Uiso calc 1 . .
S S5 0.43965(17) 0.41956(16) 0.81772(10) 0.0333(5) Uani d 1 . .
O O15 0.4863(5) 0.4117(5) 0.8934(2) 0.0581(18) Uani d 1 . .
C C31 0.5097(6) 0.3396(5) 0.7736(4) 0.0304(18) Uani d 1 . .
H H31A 0.4672 0.3292 0.7234 0.046 Uiso calc 1 . .
H H31B 0.5012 0.2681 0.7898 0.046 Uiso calc 1 . .
H H31C 0.5994 0.3770 0.7829 0.046 Uiso calc 1 . .
C C32 0.2822(5) 0.3337(6) 0.7873(4) 0.0342(19) Uani d 1 . .
H H32A 0.2491 0.3318 0.7369 0.051 Uiso calc 1 . .
H H32B 0.2292 0.3625 0.8105 0.051 Uiso calc 1 . .
H H32C 0.2816 0.2595 0.7976 0.051 Uiso calc 1 . .
S S6A 0.6950(3) 0.8852(3) 0.3566(2) 0.0711(14) Uani d 0.745(5) A 1
O O16A 0.6098(8) 0.8336(7) 0.3963(5) 0.082(3) Uani d 0.745(5) A 1
C C33A 0.652(2) 1.0034(10) 0.3327(7) 0.063(4) Uani d 0.745(5) A 1
H H33A 0.7139 1.0463 0.3128 0.094 Uiso calc 0.745(5) A 1
H H33B 0.6492 1.0474 0.3738 0.094 Uiso calc 0.745(5) A 1
H H33C 0.5682 0.9827 0.2980 0.094 Uiso calc 0.745(5) A 1
C C34A 0.8471(9) 0.9506(14) 0.4144(10) 0.080(6) Uani d 0.745(5) A 1
H H34A 0.8978 0.9960 0.3894 0.120 Uiso calc 0.745(5) A 1
H H34B 0.8886 0.8952 0.4327 0.120 Uiso calc 0.745(5) A 1
H H34C 0.8392 0.9968 0.4529 0.120 Uiso calc 0.745(5) A 1
S S6B 0.7275(11) 0.9895(10) 0.4285(6) 0.077(4) Uani d 0.255(5) A 2
O O16B 0.836(3) 0.947(4) 0.423(3) 0.132(16) Uani d 0.255(5) A 2
C C33B 0.784(3) 1.1108(17) 0.4868(13) 0.055(8) Uani d 0.255(5) A 2
H H33D 0.7968 1.1733 0.4613 0.083 Uiso d 0.255(5) A 2
H H33E 0.8646 1.1113 0.5202 0.083 Uiso d 0.255(5) A 2
H H33F 0.7227 1.1162 0.5117 0.083 Uiso d 0.255(5) A 2
C C34B 0.679(6) 1.043(3) 0.3497(13) 0.081(15) Uani d 0.255(5) A 2
H H34D 0.6079 1.0733 0.3500 0.121 Uiso calc 0.255(5) A 2
H H34E 0.6520 0.9839 0.3103 0.121 Uiso calc 0.255(5) A 2
H H34F 0.7493 1.1004 0.3452 0.121 Uiso calc 0.255(5) A 2
S S7 0.6166(5) 1.0553(4) 0.5331(2) 0.0476(12) Uani d 0.5 A -2
O O17 0.7281(9) 1.0973(8) 0.5074(6) 0.050(3) Uani d 0.5 A -2
C C35 0.4830(11) 1.0142(15) 0.4589(6) 0.059(5) Uani d 0.5 A -2
H H35A 0.4067 0.9901 0.4734 0.088 Uiso calc 0.5 A -2
H H35B 0.4909 0.9537 0.4292 0.088 Uiso calc 0.5 A -2
H H35C 0.4770 1.0760 0.4330 0.088 Uiso calc 0.5 A -2
C C36 0.6246(14) 0.9233(8) 0.5537(8) 0.041(4) Uani d 0.5 A -2
H H36A 0.5472 0.8864 0.5641 0.062 Uiso calc 0.5 A -2
H H36B 0.6978 0.9304 0.5943 0.062 Uiso calc 0.5 A -2
H H36C 0.6331 0.8802 0.5140 0.062 Uiso calc 0.5 A -2
Fe Fe1 0.08933(9) 0.47702(8) 0.19107(5) 0.0185(2) Uani d 1 . .
Fe Fe2 0.00286(9) 0.22654(8) 0.13027(5) 0.0177(2) Uani d 1 . .
Fe Fe3 0.04940(9) 0.10574(8) 0.26158(5) 0.0197(2) Uani d 1 . .
Cl Cl1 -0.00668(16) 0.62291(13) 0.17118(9) 0.0241(4) Uani d 1 . .
Cl Cl2 -0.18724(15) 0.10406(13) 0.06019(9) 0.0228(4) Uani d 1 . .
Cl Cl3 -0.13256(16) -0.04056(14) 0.22910(10) 0.0294(4) Uani d 1 . .
S S1 0.15125(16) 0.57248(14) 0.05967(9) 0.0218(4) Uani d 1 . .
S S2 0.07383(17) 0.13945(14) -0.00193(9) 0.0228(4) Uani d 1 . .
S S3 0.11479(17) -0.12355(14) 0.26358(9) 0.0248(4) Uani d 1 . .
O O1 0.2222(4) 0.5484(3) 0.2747(2) 0.0232(11) Uani d 1 . .
O O2 0.3496(5) 0.7307(5) 0.5881(3) 0.0513(17) Uani d 1 . .
O O3 0.1605(5) 0.6284(5) 0.5700(3) 0.0490(17) Uani d 1 . .
O O4 0.0384(4) 0.1516(4) 0.3533(2) 0.0246(11) Uani d 1 . .
O O5 0.4440(5) 0.5034(5) 0.5888(3) 0.0509(17) Uani d 1 . .
O O6 0.3049(5) 0.4414(4) 0.6405(3) 0.0499(16) Uani d 1 . .
O O7 -0.0604(4) 0.3623(3) 0.1237(2) 0.0171(10) Uani d 1 . .
O O8 -0.0458(4) 0.2050(3) 0.2166(2) 0.0182(10) Uani d 1 . .
O O9 0.1544(4) 0.3463(3) 0.1846(2) 0.0179(10) Uani d 1 . .
O O10 0.0923(4) 0.1161(3) 0.1704(2) 0.0196(11) Uani d 1 . .
O O11 0.1978(4) 0.5401(4) 0.1319(2) 0.0229(11) Uani d 1 . .
O O12 0.0731(4) 0.2370(3) 0.0472(2) 0.0196(11) Uani d 1 . .
O O13 0.1561(4) -0.0003(3) 0.2918(2) 0.0243(11) Uani d 1 . .
N N1 -0.0261(5) 0.4270(4) 0.2565(3) 0.0152(12) Uani d 1 . .
N N2 0.2514(6) 0.6657(5) 0.5500(3) 0.0312(15) Uani d 1 . .
N N3 0.2315(5) 0.2249(4) 0.2927(3) 0.0186(13) Uani d 1 . .
N N4 0.3423(6) 0.4435(5) 0.5889(3) 0.0370(17) Uani d 1 . .
C C1 0.1212(6) 0.5323(5) 0.3645(3) 0.0201(16) Uani d 1 . .
C C2 0.2279(6) 0.5727(5) 0.3398(3) 0.0200(16) Uani d 1 . .
C C3 0.3396(6) 0.6422(5) 0.3870(4) 0.0256(18) Uani d 1 . .
H H3 0.4110 0.6684 0.3712 0.031 Uiso calc 1 . .
C C4 0.3478(7) 0.6724(5) 0.4541(4) 0.0269(17) Uani d 1 . .
H H4 0.4235 0.7204 0.4846 0.032 Uiso calc 1 . .
C C5 0.2436(7) 0.6321(5) 0.4784(4) 0.0242(17) Uani d 1 . .
C C6 0.1330(6) 0.5636(5) 0.4342(3) 0.0237(17) Uani d 1 . .
H H6 0.0636 0.5373 0.4515 0.028 Uiso calc 1 . .
C C7 0.0034(6) 0.4584(5) 0.3219(3) 0.0196(16) Uani d 1 . .
H H7 -0.0578 0.4304 0.3446 0.023 Uiso calc 1 . .
C C8 0.2326(6) 0.2906(6) 0.4096(4) 0.0238(17) Uani d 1 . .
C C9 0.1100(7) 0.2252(6) 0.4059(4) 0.0233(16) Uani d 1 . .
C C10 0.0664(7) 0.2414(6) 0.4638(4) 0.0276(18) Uani d 1 . .
H H10 -0.0163 0.2012 0.4621 0.033 Uiso calc 1 . .
C C11 0.1388(7) 0.3125(6) 0.5218(4) 0.034(2) Uani d 1 . .
H H11 0.1064 0.3218 0.5598 0.040 Uiso calc 1 . .
C C12 0.2624(7) 0.3730(6) 0.5260(4) 0.0297(18) Uani d 1 . .
C C13 0.3071(6) 0.3625(5) 0.4698(4) 0.0248(17) Uani d 1 . .
H H13 0.3893 0.4046 0.4721 0.030 Uiso calc 1 . .
C C14 0.2859(6) 0.2869(5) 0.3512(3) 0.0229(16) Uani d 1 . .
H H14 0.3674 0.3344 0.3575 0.027 Uiso calc 1 . .
C C15 -0.1529(6) 0.3491(5) 0.2202(3) 0.0174(15) Uani d 1 . .
C C16 -0.1743(6) 0.3578(5) 0.1428(3) 0.0178(15) Uani d 1 . .
H H16A -0.2424 0.2937 0.1148 0.021 Uiso calc 1 . .
H H16B -0.2017 0.4245 0.1324 0.021 Uiso calc 1 . .
C C17 -0.1451(6) 0.2349(5) 0.2352(3) 0.0201(16) Uani d 1 . .
H H17A -0.1327 0.2319 0.2855 0.024 Uiso calc 1 . .
H H17B -0.2262 0.1812 0.2092 0.024 Uiso calc 1 . .
C C18 -0.2612(6) 0.3752(5) 0.2418(3) 0.0203(16) Uani d 1 . .
H H18A -0.2616 0.3503 0.2866 0.031 Uiso calc 1 . .
H H18B -0.3414 0.3376 0.2065 0.031 Uiso calc 1 . .
H H18C -0.2506 0.4544 0.2462 0.031 Uiso calc 1 . .
C C19 0.2947(6) 0.2383(5) 0.2368(3) 0.0197(16) Uani d 1 . .
C C20 0.2822(6) 0.3438(5) 0.2084(3) 0.0218(16) Uani d 1 . .
H H20A 0.3303 0.4067 0.2454 0.026 Uiso calc 1 . .
H H20B 0.3194 0.3512 0.1695 0.026 Uiso calc 1 . .
C C21 0.2246(6) 0.1391(5) 0.1814(3) 0.0199(16) Uani d 1 . .
H H21A 0.2435 0.1532 0.1373 0.024 Uiso calc 1 . .
H H21B 0.2538 0.0748 0.1962 0.024 Uiso calc 1 . .
C C22 0.4351(6) 0.2406(6) 0.2638(4) 0.0289(18) Uani d 1 . .
H H22A 0.4833 0.3114 0.2922 0.043 Uiso calc 1 . .
H H22B 0.4673 0.2300 0.2242 0.043 Uiso calc 1 . .
H H22C 0.4439 0.1818 0.2921 0.043 Uiso calc 1 . .
C C23 0.1973(6) 0.4836(5) 0.0061(4) 0.0261(17) Uani d 1 . .
H H23A 0.2890 0.4950 0.0231 0.039 Uiso calc 1 . .
H H23B 0.1737 0.4992 -0.0419 0.039 Uiso calc 1 . .
H H23C 0.1546 0.4074 0.0075 0.039 Uiso calc 1 . .
C C24 0.2629(6) 0.6974(5) 0.0616(4) 0.0287(18) Uani d 1 . .
H H24A 0.2630 0.7521 0.0982 0.043 Uiso calc 1 . .
H H24B 0.2403 0.7234 0.0165 0.043 Uiso calc 1 . .
H H24C 0.3473 0.6856 0.0711 0.043 Uiso calc 1 . .
C C25 -0.0546(6) 0.1214(5) -0.0784(3) 0.0247(17) Uani d 1 . .
H H25A -0.1343 0.0971 -0.0673 0.037 Uiso calc 1 . .
H H25B -0.0501 0.0660 -0.1132 0.037 Uiso calc 1 . .
H H25C -0.0504 0.1909 -0.0969 0.037 Uiso calc 1 . .
C C26 0.1979(6) 0.1938(6) -0.0382(4) 0.0309(19) Uani d 1 . .
H H26A 0.1785 0.2534 -0.0637 0.046 Uiso calc 1 . .
H H26B 0.2055 0.1360 -0.0702 0.046 Uiso calc 1 . .
H H26C 0.2777 0.2220 -0.0008 0.046 Uiso calc 1 . .
C C27 0.2614(6) -0.1576(6) 0.2754(4) 0.0292(18) Uani d 1 . .
H H27A 0.3073 -0.1184 0.2461 0.044 Uiso calc 1 . .
H H27B 0.2449 -0.2367 0.2624 0.044 Uiso calc 1 . .
H H27C 0.3124 -0.1365 0.3244 0.044 Uiso calc 1 . .
C C28 0.0646(7) -0.1885(6) 0.3300(4) 0.0311(19) Uani d 1 . .
H H28A 0.1301 -0.1611 0.3748 0.047 Uiso calc 1 . .
H H28B 0.0498 -0.2678 0.3194 0.047 Uiso calc 1 . .
H H28C -0.0139 -0.1723 0.3324 0.047 Uiso calc 1 . .
O O1W 0.4926(8) 0.3634(5) 0.0349(4) 0.077(2) Uani d 1 . .
H H1WA 0.4820 0.3589 -0.0097 0.116 Uiso d 1 . .
H H1WB 0.5064 0.4313 0.0524 0.116 Uiso d 1 . .

loop_
_atom_site_aniso_label
_atom_site_aniso_U_11
_atom_site_aniso_U_22
_atom_site_aniso_U_33
_atom_site_aniso_U_12
_atom_site_aniso_U_13
_atom_site_aniso_U_23
S4 0.0300(11) 0.0397(13) 0.0301(12) 0.0055(9) 0.0090(10) 0.0044(9)
O14 0.038(3) 0.047(4) 0.052(4) 0.006(3) 0.029(3) 0.006(3)
C29 0.034(4) 0.034(5) 0.042(5) 0.012(4) 0.016(4) 0.001(4)
C30 0.036(5) 0.044(5) 0.053(6) 0.009(4) 0.028(5) 0.014(4)
S5 0.0225(10) 0.0383(13) 0.0352(12) 0.0077(9) 0.0043(10) -0.0013(10)
O15 0.041(3) 0.108(5) 0.033(3) 0.036(3) 0.012(3) -0.001(3)
C31 0.024(4) 0.039(5) 0.026(4) 0.009(3) 0.005(3) 0.005(3)
C32 0.025(4) 0.033(5) 0.046(5) 0.008(3) 0.015(4) 0.003(4)
S6A 0.050(2) 0.041(2) 0.105(3) -0.0100(16) 0.025(2) -0.021(2)
O16A 0.055(6) 0.063(6) 0.119(8) -0.005(5) 0.034(6) 0.002(5)
C33A 0.071(11) 0.079(9) 0.041(8) 0.023(8) 0.022(8) 0.003(7)
C34A 0.057(8) 0.072(11) 0.100(12) -0.006(7) 0.019(7) 0.042(9)
S6B 0.085(9) 0.102(10) 0.057(7) 0.026(7) 0.038(7) 0.029(6)
O16B 0.12(2) 0.17(3) 0.13(3) 0.07(2) 0.044(18) 0.03(2)
C33B 0.033(18) 0.095(16) 0.047(14) 0.019(12) 0.017(13) 0.047(11)
C34B 0.08(3) 0.11(3) 0.056(14) 0.02(3) 0.028(15) 0.027(15)
S7 0.063(3) 0.046(3) 0.032(3) 0.019(2) 0.009(2) -0.002(2)
O17 0.056(7) 0.031(7) 0.053(8) 0.002(5) 0.006(6) 0.014(6)
C35 0.057(9) 0.076(13) 0.042(9) 0.019(8) 0.013(7) 0.004(8)
C36 0.041(9) 0.034(7) 0.040(9) 0.001(6) 0.009(8) -0.003(6)
Fe1 0.0180(5) 0.0187(6) 0.0194(6) 0.0032(4) 0.0085(5) 0.0004(4)
Fe2 0.0165(5) 0.0193(6) 0.0171(5) 0.0040(4) 0.0057(4) 0.0007(4)
Fe3 0.0193(5) 0.0196(6) 0.0199(6) 0.0047(4) 0.0059(5) 0.0027(4)
Cl1 0.0243(9) 0.0198(10) 0.0303(10) 0.0068(7) 0.0114(8) 0.0020(8)
Cl2 0.0194(9) 0.0228(10) 0.0226(10) 0.0017(7) 0.0047(8) -0.0002(7)
Cl3 0.0239(10) 0.0238(11) 0.0374(12) 0.0022(8) 0.0078(9) 0.0045(8)
S1 0.0176(9) 0.0273(11) 0.0211(10) 0.0054(7) 0.0070(8) 0.0044(8)
S2 0.0278(10) 0.0219(10) 0.0226(10) 0.0094(8) 0.0113(9) 0.0024(8)
S3 0.0275(10) 0.0239(11) 0.0242(11) 0.0096(8) 0.0075(9) 0.0038(8)
O1 0.020(3) 0.028(3) 0.019(3) 0.004(2) 0.005(2) -0.004(2)
O2 0.044(4) 0.068(4) 0.021(3) -0.006(3) 0.000(3) -0.017(3)
O3 0.039(3) 0.077(5) 0.025(3) 0.000(3) 0.014(3) -0.002(3)
O4 0.023(3) 0.025(3) 0.024(3) 0.002(2) 0.009(2) 0.004(2)
O5 0.049(4) 0.058(4) 0.035(4) 0.007(3) 0.008(3) -0.017(3)
O6 0.060(4) 0.064(4) 0.023(3) 0.019(3) 0.009(3) -0.008(3)
O7 0.018(2) 0.016(3) 0.020(3) 0.0043(19) 0.011(2) 0.002(2)
O8 0.017(2) 0.020(3) 0.019(3) 0.007(2) 0.006(2) 0.002(2)
O9 0.018(2) 0.016(3) 0.021(3) 0.0069(19) 0.007(2) -0.001(2)
O10 0.016(2) 0.022(3) 0.022(3) 0.005(2) 0.008(2) 0.001(2)
O11 0.018(2) 0.031(3) 0.022(3) 0.009(2) 0.009(2) 0.008(2)
O12 0.023(3) 0.019(3) 0.018(3) 0.004(2) 0.009(2) 0.002(2)
O13 0.033(3) 0.015(3) 0.026(3) 0.011(2) 0.008(2) 0.003(2)
N1 0.012(3) 0.016(3) 0.017(3) 0.005(2) 0.002(3) 0.002(2)
N2 0.034(4) 0.037(4) 0.019(4) 0.009(3) 0.003(3) 0.000(3)
N3 0.015(3) 0.022(3) 0.017(3) 0.006(2) 0.001(3) 0.000(3)
N4 0.044(4) 0.047(5) 0.016(4) 0.019(4) -0.002(3) -0.005(3)
C1 0.022(4) 0.016(4) 0.023(4) 0.003(3) 0.008(3) 0.004(3)
C2 0.025(4) 0.015(4) 0.020(4) 0.007(3) 0.007(3) -0.001(3)
C3 0.029(4) 0.022(4) 0.024(4) 0.003(3) 0.011(4) -0.004(3)
C4 0.024(4) 0.026(4) 0.028(4) 0.008(3) 0.004(4) 0.003(3)
C5 0.034(4) 0.025(4) 0.018(4) 0.010(3) 0.011(4) 0.004(3)
C6 0.023(4) 0.025(4) 0.023(4) 0.007(3) 0.007(3) 0.000(3)
C7 0.022(4) 0.023(4) 0.019(4) 0.012(3) 0.009(3) 0.005(3)
C8 0.023(4) 0.028(4) 0.021(4) 0.009(3) 0.005(3) 0.002(3)
C9 0.029(4) 0.025(4) 0.021(4) 0.013(3) 0.009(4) 0.009(3)
C10 0.028(4) 0.030(5) 0.027(4) 0.008(3) 0.013(4) 0.003(3)
C11 0.044(5) 0.036(5) 0.027(5) 0.017(4) 0.016(4) -0.001(4)
C12 0.037(5) 0.035(5) 0.024(4) 0.024(4) 0.007(4) 0.004(4)
C13 0.019(4) 0.026(4) 0.027(4) 0.008(3) 0.003(3) -0.002(3)
C14 0.023(4) 0.023(4) 0.020(4) 0.008(3) 0.002(3) 0.000(3)
C15 0.017(3) 0.018(4) 0.017(4) 0.005(3) 0.007(3) -0.003(3)
C16 0.015(3) 0.015(4) 0.021(4) 0.003(3) 0.003(3) 0.003(3)
C17 0.013(3) 0.024(4) 0.021(4) 0.002(3) 0.005(3) -0.002(3)
C18 0.022(4) 0.017(4) 0.019(4) 0.000(3) 0.007(3) -0.004(3)
C19 0.016(3) 0.027(4) 0.021(4) 0.006(3) 0.012(3) 0.004(3)
C20 0.013(3) 0.034(4) 0.019(4) 0.007(3) 0.006(3) 0.000(3)
C21 0.017(4) 0.021(4) 0.018(4) 0.001(3) 0.005(3) -0.002(3)
C22 0.024(4) 0.035(5) 0.028(4) 0.012(3) 0.006(4) -0.004(3)
C23 0.023(4) 0.023(4) 0.030(4) 0.004(3) 0.009(4) -0.003(3)
C24 0.032(4) 0.030(5) 0.027(4) 0.009(3) 0.011(4) 0.010(3)
C25 0.029(4) 0.020(4) 0.018(4) 0.002(3) 0.002(3) -0.004(3)
C26 0.031(4) 0.039(5) 0.030(5) 0.010(4) 0.021(4) -0.001(4)
C27 0.030(4) 0.033(5) 0.032(5) 0.016(3) 0.013(4) 0.009(4)
C28 0.039(5) 0.028(5) 0.036(5) 0.015(4) 0.018(4) 0.012(4)
O1W 0.072(5) 0.078(5) 0.074(5) 0.015(5) 0.014(5) 0.005(4)

loop_
_atom_type_symbol
_atom_type_description
_atom_type_scat_dispersion_real
_atom_type_scat_dispersion_imag
_atom_type_scat_source
C C 0.0033 0.0016 'International Tables Vol C Tables 4.2.6.8 and 6.1.1.4'
H H 0.0000 0.0000 'International Tables Vol C Tables 4.2.6.8 and 6.1.1.4'
Cl Cl 0.1484 0.1585 'International Tables Vol C Tables 4.2.6.8 and 6.1.1.4'
Fe Fe 0.3463 0.8444 'International Tables Vol C Tables 4.2.6.8 and 6.1.1.4'
N N 0.0061 0.0033 'International Tables Vol C Tables 4.2.6.8 and 6.1.1.4'
O O 0.0106 0.0060 'International Tables Vol C Tables 4.2.6.8 and 6.1.1.4'
S S 0.1246 0.1234 'International Tables Vol C Tables 4.2.6.8 and 6.1.1.4'

loop_
_geom_angle_atom_site_label_1
_geom_angle_atom_site_label_2
_geom_angle_atom_site_label_3
_geom_angle
O14 S4 C29 107.0(3)
O14 S4 C30 106.7(3)
C29 S4 C30 96.9(4)
S4 C29 H29A 109.5
S4 C29 H29B 109.5
S4 C29 H29C 109.5
H29A C29 H29B 109.5
H29A C29 H29C 109.5
H29B C29 H29C 109.5
S4 C30 H30A 109.5
S4 C30 H30B 109.5
S4 C30 H30C 109.5
H30A C30 H30B 109.5
H30A C30 H30C 109.5
H30B C30 H30C 109.5
O15 S5 C31 107.3(3)
O15 S5 C32 106.2(3)
C31 S5 C32 97.8(3)
S5 C31 H31A 109.5
S5 C31 H31B 109.5
S5 C31 H31C 109.5
H31A C31 H31B 109.5
H31A C31 H31C 109.5
H31B C31 H31C 109.5
S5 C32 H32A 109.5
S5 C32 H32B 109.5
S5 C32 H32C 109.5
H32A C32 H32B 109.5
H32A C32 H32C 109.5
H32B C32 H32C 109.5
O16A S6A C33A 106.6(8)
O16A S6A C34A 109.9(8)
C33A S6A C34A 97.6(8)
S6A C33A H33A 109.5
S6A C33A H33B 109.5
S6A C33A H33C 109.5
H33A C33A H33B 109.5
H33A C33A H33C 109.5
H33B C33A H33C 109.5
S6A C34A H34A 109.5
S6A C34A H34B 109.5
S6A C34A H34C 109.5
H34A C34A H34B 109.5
H34A C34A H34C 109.5
H34B C34A H34C 109.5
O16B S6B C33B 109.3(16)
O16B S6B C34B 105.2(18)
O16B S6B O17 126.1(17)
C33B S6B C34B 99.5(14)
C33B S6B O17 24.4(10)
C34B S6B O17 107.9(16)
S6B C33B H33D 109.5
S6B C33B H33E 109.4
S6B C33B H33F 109.6
H33D C33B H33E 109.5
H33D C33B H33F 109.5
H33E C33B H33F 109.4
O17 C33B S6B 96.9(18)
O17 C33B H33D 123.1
O17 C33B H33E 107.5
O17 C33B H33F 15.2
S6B C34B H34D 109.5
S6B C34B H34E 109.5
S6B C34B H34F 109.5
H34D C34B H34E 109.5
H34D C34B H34F 109.5
H34E C34B H34F 109.5
O17 S7 C35 106.5(7)
O17 S7 C36 105.2(7)
C35 S7 C36 98.1(8)
C33B O17 S6B 58.6(12)
C33B O17 S7 169.1(17)
S7 O17 S6B 110.7(6)
S7 C35 H35A 109.5
S7 C35 H35B 109.5
S7 C35 H35C 109.5
H35A C35 H35B 109.5
H35A C35 H35C 109.5
H35B C35 H35C 109.5
S7 C36 H36A 109.5
S7 C36 H36B 109.5
S7 C36 H36C 109.5
H36A C36 H36B 109.5
H36A C36 H36C 109.5
H36B C36 H36C 109.5
O1 Fe1 Cl1 97.77(15)
O1 Fe1 O7 160.59(18)
O1 Fe1 O9 93.60(19)
O1 Fe1 O11 91.01(18)
O1 Fe1 N1 86.88(18)
O7 Fe1 Cl1 94.34(13)
O7 Fe1 N1 78.53(17)
O9 Fe1 Cl1 167.12(14)
O9 Fe1 O7 76.39(17)
O9 Fe1 O11 86.41(17)
O9 Fe1 N1 99.18(18)
O11 Fe1 Cl1 87.35(14)
O11 Fe1 O7 104.69(17)
O11 Fe1 N1 174.13(19)
N1 Fe1 Cl1 87.51(15)
O7 Fe2 Cl2 96.05(13)
O7 Fe2 O12 97.47(17)
O8 Fe2 Cl2 92.49(12)
O8 Fe2 O7 90.10(17)
O8 Fe2 O9 89.57(17)
O8 Fe2 O10 76.59(17)
O8 Fe2 O12 171.43(19)
O9 Fe2 Cl2 172.35(14)
O9 Fe2 O7 76.56(17)
O9 Fe2 O10 89.12(18)
O9 Fe2 O12 88.28(16)
O10 Fe2 Cl2 98.52(13)
O10 Fe2 O7 160.60(17)
O10 Fe2 O12 95.08(17)
O12 Fe2 Cl2 90.72(13)
O4 Fe3 Cl3 96.40(13)
O4 Fe3 O8 93.36(19)
O4 Fe3 O10 159.40(18)
O4 Fe3 O13 96.78(19)
O4 Fe3 N3 86.10(18)
O8 Fe3 Cl3 91.48(13)
O8 Fe3 O10 76.50(17)
O8 Fe3 O13 169.61(17)
O8 Fe3 N3 95.57(19)
O10 Fe3 Cl3 101.68(13)
O10 Fe3 O13 93.15(18)
O10 Fe3 N3 77.26(18)
O13 Fe3 Cl3 89.66(13)
O13 Fe3 N3 82.88(19)
N3 Fe3 Cl3 172.37(16)
O11 S1 C23 102.8(3)
O11 S1 C24 104.3(3)
C24 S1 C23 99.6(3)
O12 S2 C25 107.6(3)
O12 S2 C26 104.2(3)
C25 S2 C26 97.6(3)
O13 S3 C27 103.4(3)
O13 S3 C28 104.6(3)
C28 S3 C27 99.6(3)
C2 O1 Fe1 134.9(4)
C9 O4 Fe3 134.7(4)
Fe2 O7 Fe1 101.6(2)
C16 O7 Fe1 110.6(3)
C16 O7 Fe2 116.5(3)
Fe3 O8 Fe2 105.10(19)
C17 O8 Fe2 127.7(4)
C17 O8 Fe3 126.1(4)
Fe1 O9 Fe2 104.4(2)
C20 O9 Fe1 126.5(4)
C20 O9 Fe2 128.8(4)
Fe2 O10 Fe3 101.55(18)
C21 O10 Fe2 118.4(4)
C21 O10 Fe3 111.4(4)
S1 O11 Fe1 126.3(3)
S2 O12 Fe2 125.6(2)
S3 O13 Fe3 124.4(3)
C7 N1 Fe1 125.9(4)
C7 N1 C15 118.9(5)
C15 N1 Fe1 115.1(4)
O2 N2 C5 118.9(6)
O3 N2 O2 122.7(6)
O3 N2 C5 118.5(6)
C14 N3 Fe3 127.2(4)
C14 N3 C19 118.3(5)
C19 N3 Fe3 114.4(4)
O5 N4 O6 122.9(6)
O5 N4 C12 119.0(6)
O6 N4 C12 118.2(6)
C2 C1 C7 123.8(6)
C6 C1 C2 118.4(6)
C6 C1 C7 117.8(6)
O1 C2 C1 121.4(6)
O1 C2 C3 120.0(6)
C3 C2 C1 118.6(6)
C2 C3 H3 119.1
C4 C3 C2 121.8(6)
C4 C3 H3 119.1
C3 C4 H4 120.2
C3 C4 C5 119.6(7)
C5 C4 H4 120.2
C4 C5 N2 119.7(6)
C6 C5 N2 119.7(6)
C6 C5 C4 120.6(6)
C1 C6 H6 119.5
C5 C6 C1 121.1(6)
C5 C6 H6 119.5
N1 C7 C1 125.9(6)
N1 C7 H7 117.1
C1 C7 H7 117.1
C9 C8 C14 122.6(6)
C13 C8 C9 120.4(6)
C13 C8 C14 117.0(6)
O4 C9 C8 123.9(6)
O4 C9 C10 119.0(6)
C10 C9 C8 117.1(6)
C9 C10 H10 119.0
C11 C10 C9 122.1(6)
C11 C10 H10 119.0
C10 C11 H11 119.9
C10 C11 C12 120.2(6)
C12 C11 H11 119.9
C11 C12 N4 120.4(6)
C13 C12 N4 120.0(6)
C13 C12 C11 119.6(7)
C8 C13 H13 119.7
C12 C13 C8 120.5(6)
C12 C13 H13 119.7
N3 C14 C8 125.3(6)
N3 C14 H14 117.3
C8 C14 H14 117.3
N1 C15 C16 105.1(5)
N1 C15 C17 107.5(5)
N1 C15 C18 114.4(5)
C17 C15 C16 111.2(5)
C18 C15 C16 109.0(6)
C18 C15 C17 109.5(5)
O7 C16 C15 111.2(5)
O7 C16 H16A 109.4
O7 C16 H16B 109.4
C15 C16 H16A 109.4
C15 C16 H16B 109.4
H16A C16 H16B 108.0
O8 C17 C15 112.7(5)
O8 C17 H17A 109.0
O8 C17 H17B 109.0
C15 C17 H17A 109.0
C15 C17 H17B 109.0
H17A C17 H17B 107.8
C15 C18 H18A 109.5
C15 C18 H18B 109.5
C15 C18 H18C 109.5
H18A C18 H18B 109.5
H18A C18 H18C 109.5
H18B C18 H18C 109.5
N3 C19 C20 108.7(5)
N3 C19 C21 105.5(5)
N3 C19 C22 111.9(5)
C20 C19 C21 111.3(6)
C20 C19 C22 109.9(5)
C21 C19 C22 109.4(5)
O9 C20 C19 111.8(5)
O9 C20 H20A 109.3
O9 C20 H20B 109.3
C19 C20 H20A 109.3
C19 C20 H20B 109.3
H20A C20 H20B 107.9
O10 C21 C19 110.6(5)
O10 C21 H21A 109.5
O10 C21 H21B 109.5
C19 C21 H21A 109.5
C19 C21 H21B 109.5
H21A C21 H21B 108.1
C19 C22 H22A 109.5
C19 C22 H22B 109.5
C19 C22 H22C 109.5
H22A C22 H22B 109.5
H22A C22 H22C 109.5
H22B C22 H22C 109.5
S1 C23 H23A 109.5
S1 C23 H23B 109.5
S1 C23 H23C 109.5
H23A C23 H23B 109.5
H23A C23 H23C 109.5
H23B C23 H23C 109.5
S1 C24 H24A 109.5
S1 C24 H24B 109.5
S1 C24 H24C 109.5
H24A C24 H24B 109.5
H24A C24 H24C 109.5
H24B C24 H24C 109.5
S2 C25 H25A 109.5
S2 C25 H25B 109.5
S2 C25 H25C 109.5
H25A C25 H25B 109.5
H25A C25 H25C 109.5
H25B C25 H25C 109.5
S2 C26 H26A 109.5
S2 C26 H26B 109.5
S2 C26 H26C 109.5
H26A C26 H26B 109.5
H26A C26 H26C 109.5
H26B C26 H26C 109.5
S3 C27 H27A 109.5
S3 C27 H27B 109.5
S3 C27 H27C 109.5
H27A C27 H27B 109.5
H27A C27 H27C 109.5
H27B C27 H27C 109.5
S3 C28 H28A 109.5
S3 C28 H28B 109.5
S3 C28 H28C 109.5
H28A C28 H28B 109.5
H28A C28 H28C 109.5
H28B C28 H28C 109.5
H1WA O1W H1WB 109.6

loop_
_geom_bond_atom_site_label_1
_geom_bond_atom_site_label_2
_geom_bond_distance
S4 O14 1.493(4)
S4 C29 1.766(6)
S4 C30 1.773(6)
C29 H29A 0.9800
C29 H29B 0.9800
C29 H29C 0.9800
C30 H30A 0.9800
C30 H30B 0.9800
C30 H30C 0.9800
S5 O15 1.494(5)
S5 C31 1.768(6)
S5 C32 1.778(6)
C31 H31A 0.9800
C31 H31B 0.9800
C31 H31C 0.9800
C32 H32A 0.9800
C32 H32B 0.9800
C32 H32C 0.9800
S6A O16A 1.488(6)
S6A C33A 1.752(8)
S6A C34A 1.771(9)
C33A H33A 0.9800
C33A H33B 0.9800
C33A H33C 0.9800
C34A H34A 0.9800
C34A H34B 0.9800
C34A H34C 0.9800
S6B O16B 1.495(9)
S6B C33B 1.742(9)
S6B C34B 1.775(9)
S6B O17 2.025(16)
C33B H33D 0.9800
C33B H33E 0.9801
C33B H33F 0.9801
C33B O17 0.84(3)
C34B H34D 0.9800
C34B H34E 0.9800
C34B H34F 0.9800
S7 O17 1.501(7)
S7 C35 1.762(8)
S7 C36 1.776(8)
C35 H35A 0.9800
C35 H35B 0.9800
C35 H35C 0.9800
C36 H36A 0.9800
C36 H36B 0.9800
C36 H36C 0.9800
Fe1 Cl1 2.378(2)
Fe1 O1 1.924(4)
Fe1 O7 2.038(4)
Fe1 O9 1.989(4)
Fe1 O11 2.018(4)
Fe1 N1 2.133(5)
Fe2 Cl2 2.3520(18)
Fe2 O7 2.025(4)
Fe2 O8 1.986(4)
Fe2 O9 1.995(4)
Fe2 O10 2.019(5)
Fe2 O12 2.047(4)
Fe3 Cl3 2.3319(19)
Fe3 O4 1.948(4)
Fe3 O8 1.971(5)
Fe3 O10 2.036(4)
Fe3 O13 2.045(5)
Fe3 N3 2.158(5)
S1 O11 1.531(5)
S1 C23 1.776(6)
S1 C24 1.773(6)
S2 O12 1.537(4)
S2 C25 1.773(7)
S2 C26 1.786(6)
S3 O13 1.542(4)
S3 C27 1.789(7)
S3 C28 1.776(6)
O1 C2 1.308(7)
O2 N2 1.235(7)
O3 N2 1.220(7)
O4 C9 1.301(8)
O5 N4 1.227(7)
O6 N4 1.230(7)
O7 C16 1.445(7)
O8 C17 1.413(7)
O9 C20 1.417(7)
O10 C21 1.419(7)
N1 C7 1.281(7)
N1 C15 1.499(7)
N2 C5 1.451(8)
N3 C14 1.280(8)
N3 C19 1.496(7)
N4 C12 1.437(9)
C1 C2 1.437(8)
C1 C6 1.397(9)
C1 C7 1.443(8)
C2 C3 1.412(9)
C3 H3 0.9500
C3 C4 1.355(8)
C4 H4 0.9500
C4 C5 1.407(9)
C5 C6 1.377(9)
C6 H6 0.9500
C7 H7 0.9500
C8 C9 1.426(9)
C8 C13 1.395(9)
C8 C14 1.469(8)
C9 C10 1.411(8)
C10 H10 0.9500
C10 C11 1.355(9)
C11 H11 0.9500
C11 C12 1.413(10)
C12 C13 1.375(9)
C13 H13 0.9500
C14 H14 0.9500
C15 C16 1.531(8)
C15 C17 1.524(9)
C15 C18 1.517(8)
C16 H16A 0.9900
C16 H16B 0.9900
C17 H17A 0.9900
C17 H17B 0.9900
C18 H18A 0.9800
C18 H18B 0.9800
C18 H18C 0.9800
C19 C20 1.518(9)
C19 C21 1.520(8)
C19 C22 1.540(9)
C20 H20A 0.9900
C20 H20B 0.9900
C21 H21A 0.9900
C21 H21B 0.9900
C22 H22A 0.9800
C22 H22B 0.9800
C22 H22C 0.9800
C23 H23A 0.9800
C23 H23B 0.9800
C23 H23C 0.9800
C24 H24A 0.9800
C24 H24B 0.9800
C24 H24C 0.9800
C25 H25A 0.9800
C25 H25B 0.9800
C25 H25C 0.9800
C26 H26A 0.9800
C26 H26B 0.9800
C26 H26C 0.9800
C27 H27A 0.9800
C27 H27B 0.9800
C27 H27C 0.9800
C28 H28A 0.9800
C28 H28B 0.9800
C28 H28C 0.9800
O1W H1WA 0.8698
O1W H1WB 0.8700

loop_
_geom_hbond_atom_site_label_D
_geom_hbond_atom_site_label_H
_geom_hbond_atom_site_label_A
_geom_hbond_site_symmetry_A
_geom_hbond_distance_DH
_geom_hbond_distance_HA
_geom_hbond_distance_DA
_geom_hbond_angle_DHA
C30 H30A Cl2 1_655 0.98 2.75 3.689(7) 161.0
C32 H32A O6 . 0.98 2.60 3.397(9) 138.4
C32 H32B Cl1 2_566 0.98 2.71 3.625(6) 154.8
C32 H32C Cl3 2_556 0.98 2.82 3.659(7) 144.1
C34A H34A O4 1_665 0.98 2.52 3.47(2) 164.3
C33B H33D O2 2_676 0.98 2.35 3.06(3) 128.1
C33B H33D N2 2_676 0.98 2.26 3.08(3) 140.8
C34B H34D O2 2_676 0.98 2.58 3.19(4) 120.0
C3 H3 O16A . 0.95 2.60 3.391(9) 140.9
C7 H7 O3 2_566 0.95 2.40 3.325(8) 163.8
C23 H23C O12 . 0.98 2.43 3.377(8) 163.2
C25 H25A Cl2 . 0.98 2.80 3.524(6) 131.1
C25 H25B O10 2 0.98 2.39 3.303(7) 154.6
C26 H26C O1W . 0.98 2.55 3.393(10) 144.0
C27 H27A O14 . 0.98 2.27 3.243(8) 171.0
O1W H1WA O15 1_554 0.87 2.12 2.949(8) 158.4

loop_
_geom_torsion_atom_site_label_1
_geom_torsion_atom_site_label_2
_geom_torsion_atom_site_label_3
_geom_torsion_atom_site_label_4
_geom_torsion
S6B C33B O17 S7 -10(17)
O16B S6B C33B O17 -137(4)
C34B S6B C33B O17 113(3)
C35 S7 O17 S6B -49.1(10)
C35 S7 O17 C33B -40(16)
C36 S7 O17 S6B 54.3(9)
C36 S7 O17 C33B 63(16)
Fe1 O1 C2 C1 8.6(10)
Fe1 O1 C2 C3 -169.8(5)
Fe1 O7 C16 C15 -49.5(6)
Fe1 O9 C20 C19 144.7(4)
Fe1 N1 C7 C1 -1.0(10)
Fe1 N1 C15 C16 -17.0(6)
Fe1 N1 C15 C17 101.6(5)
Fe1 N1 C15 C18 -136.5(5)
Fe2 O7 C16 C15 65.7(5)
Fe2 O8 C17 C15 -44.0(7)
Fe2 O9 C20 C19 -41.6(7)
Fe2 O10 C21 C19 65.3(6)
Fe3 O4 C9 C8 -5.7(11)
Fe3 O4 C9 C10 175.3(5)
Fe3 O8 C17 C15 150.0(4)
Fe3 O10 C21 C19 -51.8(6)
Fe3 N3 C14 C8 -1.2(10)
Fe3 N3 C19 C20 103.8(5)
Fe3 N3 C19 C21 -15.6(6)
Fe3 N3 C19 C22 -134.6(5)
O1 C2 C3 C4 177.6(6)
O2 N2 C5 C4 1.0(10)
O2 N2 C5 C6 -177.0(7)
O3 N2 C5 C4 -178.9(7)
O3 N2 C5 C6 3.0(10)
O4 C9 C10 C11 176.5(7)
O5 N4 C12 C11 -172.6(7)
O5 N4 C12 C13 8.6(11)
O6 N4 C12 C11 7.0(11)
O6 N4 C12 C13 -171.8(7)
N1 C15 C16 O7 41.9(6)
N1 C15 C17 O8 -54.9(6)
N2 C5 C6 C1 178.1(6)
N3 C19 C20 O9 -55.7(7)
N3 C19 C21 O10 42.2(7)
N4 C12 C13 C8 177.1(7)
C1 C2 C3 C4 -0.8(11)
C2 C1 C6 C5 0.4(10)
C2 C1 C7 N1 -6.7(11)
C2 C3 C4 C5 1.3(11)
C3 C4 C5 N2 -179.0(6)
C3 C4 C5 C6 -1.0(11)
C4 C5 C6 C1 0.1(11)
C6 C1 C2 O1 -178.5(6)
C6 C1 C2 C3 -0.1(10)
C6 C1 C7 N1 175.3(6)
C7 N1 C15 C16 162.4(6)
C7 N1 C15 C17 -79.0(7)
C7 N1 C15 C18 42.8(8)
C7 C1 C2 O1 3.5(11)
C7 C1 C2 C3 -178.1(6)
C7 C1 C6 C5 178.5(6)
C8 C9 C10 C11 -2.6(11)
C9 C8 C13 C12 -1.3(11)
C9 C8 C14 N3 -1.5(11)
C9 C10 C11 C12 -0.3(12)
C10 C11 C12 N4 -176.2(7)
C10 C11 C12 C13 2.6(12)
C11 C12 C13 C8 -1.7(11)
C13 C8 C9 O4 -175.6(7)
C13 C8 C9 C10 3.4(10)
C13 C8 C14 N3 179.0(7)
C14 N3 C19 C20 -72.8(7)
C14 N3 C19 C21 167.7(6)
C14 N3 C19 C22 48.8(8)
C14 C8 C9 O4 4.9(11)
C14 C8 C9 C10 -176.0(6)
C14 C8 C13 C12 178.2(7)
C15 N1 C7 C1 179.8(6)
C16 C15 C17 O8 59.6(7)
C17 C15 C16 O7 -74.2(6)
C18 C15 C16 O7 165.0(5)
C18 C15 C17 O8 -179.8(5)
C19 N3 C14 C8 174.9(6)
C20 C19 C21 O10 -75.6(6)
C21 C19 C20 O9 60.1(6)
C22 C19 C20 O9 -178.5(5)
C22 C19 C21 O10 162.7(5)
C23 S1 O11 Fe1 -117.7(3)
C24 S1 O11 Fe1 138.7(3)
C25 S2 O12 Fe2 100.0(4)
C26 S2 O12 Fe2 -157.1(3)
C27 S3 O13 Fe3 154.6(3)
C28 S3 O13 Fe3 -101.6(4)

_cod_database_fobs_code 2241964
